data_7229398
loop_
_publ_author_name
'Hu, Qiong'
'Li, Lidong'
'Yin, Fei'
'Zhang, Hao'
'Hu, Yadong'
'Liu, Baohua'
'Hu, Yimin'

_publ_section_title
;
 Fused multifunctionalized isoindole-1,3-diones via the coupled oxidation
 of imidazoles and tetraynes
;
_journal_issue 78
_journal_name_full 'RSC Adv.'
_journal_page_first 49810
_journal_paper_doi 10.1039/C7RA08817E
_journal_volume 7
_journal_year 2017
_chemical_formula_sum 'C34 H29 F2 N O6'
_chemical_formula_weight 585.58
_chemical_name_systematic
; 
 ? 
;
_space_group_IT_number 2
_symmetry_cell_setting triclinic
_symmetry_space_group_name_Hall '-P 1'
_symmetry_space_group_name_H-M 'P -1'
_atom_sites_solution_hydrogens geom
_atom_sites_solution_primary direct
_atom_sites_solution_secondary difmap
_audit_creation_method SHELXL-97
_audit_update_record
;
2017-05-17 deposited with the CCDC.
2017-10-16 downloaded from the CCDC.
;
_cell_angle_alpha 113.863(2)
_cell_angle_beta 108.6060(10)
_cell_angle_gamma 92.439(2)
_cell_formula_units_Z 2
_cell_length_a 10.0453(11)
_cell_length_b 13.561(3)
_cell_length_c 13.8814(15)
_cell_measurement_reflns_used 4223
_cell_measurement_temperature 293(2)
_cell_measurement_theta_max 26.51
_cell_measurement_theta_min 2.23
_cell_volume 1606.5(4)
_computing_cell_refinement 'Bruker SMART'
_computing_data_collection 'Bruker SMART'
_computing_data_reduction 'Bruker SAINT'
_computing_molecular_graphics 'Bruker SHELXTL'
_computing_publication_material 'Bruker SHELXTL'
_computing_structure_refinement 'SHELXL-97 (Sheldrick, 1997)'
_computing_structure_solution 'SHELXS-97 (Sheldrick, 1990)'
_diffrn_ambient_temperature 293(2)
_diffrn_measured_fraction_theta_full 0.975
_diffrn_measured_fraction_theta_max 0.975
_diffrn_measurement_device_type 'CCD area detector'
_diffrn_measurement_method 'phi and omega scans'
_diffrn_radiation_monochromator graphite
_diffrn_radiation_source 'fine-focus sealed tube'
_diffrn_radiation_type MoK\a
_diffrn_radiation_wavelength 0.71073
_diffrn_reflns_av_R_equivalents 0.0239
_diffrn_reflns_av_sigmaI/netI 0.0395
_diffrn_reflns_limit_h_max 13
_diffrn_reflns_limit_h_min -11
_diffrn_reflns_limit_k_max 17
_diffrn_reflns_limit_k_min -17
_diffrn_reflns_limit_l_max 15
_diffrn_reflns_limit_l_min -18
_diffrn_reflns_number 14110
_diffrn_reflns_theta_full 27.66
_diffrn_reflns_theta_max 27.66
_diffrn_reflns_theta_min 1.68
_exptl_absorpt_coefficient_mu 0.090
_exptl_absorpt_correction_T_max 0.9910
_exptl_absorpt_correction_T_min 0.9883
_exptl_absorpt_correction_type multi-scan
_exptl_crystal_colour colorless
_exptl_crystal_density_diffrn 1.211
_exptl_crystal_density_method 'not measured'
_exptl_crystal_description block
_exptl_crystal_F_000 612
_exptl_crystal_size_max 0.13
_exptl_crystal_size_mid 0.12
_exptl_crystal_size_min 0.10
_refine_diff_density_max 1.905
_refine_diff_density_min -0.451
_refine_diff_density_rms 0.165
_refine_ls_extinction_coef 0.078(18)
_refine_ls_extinction_expression Fc^*^=kFc[1+0.001xFc^2^\l^3^/sin(2\q)]^-1/4^
_refine_ls_extinction_method SHELXL
_refine_ls_goodness_of_fit_ref 1.027
_refine_ls_hydrogen_treatment mixed
_refine_ls_matrix_type full
_refine_ls_number_parameters 394
_refine_ls_number_reflns 7324
_refine_ls_number_restraints 0
_refine_ls_restrained_S_all 1.027
_refine_ls_R_factor_all 0.1659
_refine_ls_R_factor_gt 0.1285
_refine_ls_shift/su_max 3.264
_refine_ls_shift/su_mean 0.041
_refine_ls_structure_factor_coef Fsqd
_refine_ls_weighting_details 'calc w=1/[\s^2^(Fo^2^)+(0.3500P)^2^+0.0000P] where P=(Fo^2^+2Fc^2^)/3'
_refine_ls_weighting_scheme calc
_refine_ls_wR_factor_gt 0.3785
_refine_ls_wR_factor_ref 0.4446
_reflns_number_gt 4314
_reflns_number_total 7324
_reflns_threshold_expression >2sigma(I)
_cod_data_source_file c7ra08817e2.cif
_cod_data_source_block 131212a
_cod_depositor_comments
;
The following automatic conversions were performed:

'_symmetry_cell_setting' value 'Triclinic' changed to 'triclinic'
according to
/home/data/users/saulius/crontab/automatic-downloads/rss-feeds/RSC/lib/dictionaries/cif_core.dic
dictionary named 'cif_core.dic' version 2.4.2 from 2011-04-26.

Automatic conversion script
Id: cif_fix_values 4973 2017-02-22 13:04:09Z antanas 
;
_cod_original_sg_symbol_H-M P-1
_cod_database_code 7229398

loop_
_symmetry_equiv_pos_as_xyz
'x, y, z'
'-x, -y, -z'

loop_
_atom_site_label
_atom_site_type_symbol
_atom_site_fract_x
_atom_site_fract_y
_atom_site_fract_z
_atom_site_U_iso_or_equiv
_atom_site_adp_type
_atom_site_occupancy
_atom_site_symmetry_multiplicity
_atom_site_calc_flag
_atom_site_refinement_flags
C1 C 0.3850(4) 0.7312(3) 0.1640(3) 0.0679(10) Uani 1 1 d .
C2 C 0.5268(4) 0.8127(3) 0.2108(4) 0.0728(11) Uani 1 1 d .
H2A H 0.6056 0.7895 0.2528 0.087 Uiso 1 1 calc R
H2B H 0.5482 0.8192 0.1500 0.087 Uiso 1 1 calc R
C3 C 0.5013(4) 0.9191(3) 0.2868(3) 0.0625(9) Uani 1 1 d .
C4 C 0.5802(4) 1.0257(3) 0.3293(3) 0.0605(9) Uani 1 1 d .
C5 C 0.5386(4) 1.1178(3) 0.3990(3) 0.0599(9) Uani 1 1 d .
C6 C 0.4185(4) 1.0974(3) 0.4227(3) 0.0615(9) Uani 1 1 d .
C7 C 0.3503(4) 1.1738(4) 0.4937(3) 0.0671(10) Uani 1 1 d .
C8 C 0.2212(4) 0.9983(4) 0.4209(3) 0.0637(9) Uani 1 1 d .
C9 C 0.3429(4) 0.9911(3) 0.3812(3) 0.0616(9) Uani 1 1 d .
C10 C 0.3812(4) 0.8998(3) 0.3120(3) 0.0627(9) Uani 1 1 d .
C11 C 0.3177(5) 0.7818(4) 0.2574(4) 0.0736(11) Uani 1 1 d .
H11A H 0.2140 0.7692 0.2236 0.088 Uiso 1 1 calc R
H11B H 0.3436 0.7509 0.3113 0.088 Uiso 1 1 calc R
C12 C 0.2867(4) 0.7256(3) 0.0530(4) 0.0696(10) Uani 1 1 d .
C13 C 0.2729(8) 0.6937(9) -0.1336(6) 0.143(3) Uani 1 1 d .
H13 H 0.1879 0.7264 -0.1321 0.171 Uiso 1 1 calc R
C14 C 0.3688(12) 0.7605(12) -0.1512(9) 0.197(5) Uani 1 1 d .
H14A H 0.3972 0.8334 -0.0901 0.295 Uiso 1 1 calc R
H14B H 0.3212 0.7637 -0.2215 0.295 Uiso 1 1 calc R
H14C H 0.4520 0.7289 -0.1538 0.295 Uiso 1 1 calc R
C15 C 0.2259(13) 0.5772(11) -0.2146(7) 0.217(6) Uani 1 1 d .
H15A H 0.1396 0.5477 -0.2115 0.325 Uiso 1 1 calc R
H15B H 0.2994 0.5379 -0.1957 0.325 Uiso 1 1 calc R
H15C H 0.2079 0.5698 -0.2896 0.325 Uiso 1 1 calc R
C16 C 0.4093(5) 0.6177(4) 0.1453(4) 0.0811(12) Uani 1 1 d .
C17 C 0.2890(11) 0.4349(7) 0.0829(13) 0.194(5) Uani 1 1 d .
H17 H 0.3849 0.4187 0.0903 0.233 Uiso 1 1 calc R
C18 C 0.237(3) 0.4067(13) 0.152(2) 0.357(13) Uani 1 1 d .
H18A H 0.1548 0.4392 0.1583 0.536 Uiso 1 1 calc R
H18B H 0.3100 0.4336 0.2264 0.536 Uiso 1 1 calc R
H18C H 0.2094 0.3282 0.1203 0.536 Uiso 1 1 calc R
C19 C 0.185(4) 0.3732(10) -0.040(3) 0.47(2) Uani 1 1 d .
H19A H 0.1782 0.4205 -0.0766 0.702 Uiso 1 1 calc R
H19B H 0.0917 0.3510 -0.0414 0.702 Uiso 1 1 calc R
H19C H 0.2184 0.3093 -0.0790 0.702 Uiso 1 1 calc R
C20 C 0.6990(4) 1.0373(3) 0.2965(3) 0.0628(9) Uani 1 1 d .
C21 C 0.7952(4) 1.0432(3) 0.2648(3) 0.0631(9) Uani 1 1 d .
C22 C 0.9123(4) 1.0532(3) 0.2295(3) 0.0620(9) Uani 1 1 d .
C23 C 0.9867(5) 1.1541(4) 0.2573(4) 0.0784(12) Uani 1 1 d .
H23 H 0.9590 1.2174 0.2985 0.094 Uiso 1 1 calc R
C24 C 1.1020(5) 1.1639(5) 0.2254(5) 0.0912(14) Uani 1 1 d .
H24 H 1.1547 1.2330 0.2490 0.109 Uiso 1 1 calc R
C25 C 1.1372(5) 1.0735(5) 0.1606(4) 0.0774(12) Uani 1 1 d .
C26 C 1.0652(5) 0.9702(5) 0.1297(4) 0.0887(14) Uani 1 1 d .
H26 H 1.0927 0.9078 0.0867 0.106 Uiso 1 1 calc R
C27 C 0.9523(5) 0.9601(4) 0.1630(4) 0.0775(11) Uani 1 1 d .
H27 H 0.9022 0.8906 0.1411 0.093 Uiso 1 1 calc R
C28 C 0.6169(4) 1.2321(3) 0.4405(3) 0.0611(9) Uani 1 1 d .
C29 C 0.5473(4) 1.3093(4) 0.4135(4) 0.0733(11) Uani 1 1 d .
H29 H 0.4494 1.2905 0.3716 0.088 Uiso 1 1 calc R
C30 C 0.6200(5) 1.4119(4) 0.4471(4) 0.0825(12) Uani 1 1 d .
H30 H 0.5725 1.4625 0.4279 0.099 Uiso 1 1 calc R
C31 C 0.7647(6) 1.4395(4) 0.5101(4) 0.0813(12) Uani 1 1 d .
C32 C 0.8380(5) 1.3666(4) 0.5390(4) 0.0817(12) Uani 1 1 d .
H32 H 0.9359 1.3865 0.5813 0.098 Uiso 1 1 calc R
C33 C 0.7625(4) 1.2620(3) 0.5035(4) 0.0708(10) Uani 1 1 d .
H33 H 0.8105 1.2114 0.5223 0.085 Uiso 1 1 calc R
C34 C 0.1317(5) 1.1524(5) 0.5416(4) 0.0878(14) Uani 1 1 d .
H34A H 0.1426 1.2303 0.5651 0.132 Uiso 1 1 calc R
H34B H 0.1500 1.1381 0.6065 0.132 Uiso 1 1 calc R
H34C H 0.0358 1.1167 0.4889 0.132 Uiso 1 1 calc R
F1 F 1.28001(15) 1.0853(2) 0.11952(14) 0.0632(7) Uani 1 1 d .
F2 F 0.8579(2) 1.57044(11) 0.55227(17) 0.0632(6) Uani 1 1 d .
N1 N 0.2328(4) 1.1103(3) 0.4874(3) 0.0720(9) Uani 1 1 d .
O1 O 0.1671(4) 0.7419(4) 0.0330(3) 0.1079(12) Uani 1 1 d .
O2 O 0.3476(4) 0.6974(4) -0.0215(3) 0.1191(16) Uani 1 1 d .
O3 O 0.5229(5) 0.5907(4) 0.1611(4) 0.1250(15) Uani 1 1 d .
O4 O 0.2890(4) 0.5493(3) 0.1066(5) 0.1255(16) Uani 1 1 d .
O5 O 0.1297(3) 0.9263(3) 0.4020(3) 0.0827(9) Uani 1 1 d .
O6 O 0.3854(4) 1.2729(3) 0.5518(3) 0.0914(10) Uani 1 1 d .

loop_
_atom_site_aniso_label
_atom_site_aniso_U_11
_atom_site_aniso_U_22
_atom_site_aniso_U_33
_atom_site_aniso_U_23
_atom_site_aniso_U_13
_atom_site_aniso_U_12
C1 0.064(2) 0.065(2) 0.072(2) 0.0293(18) 0.0246(18) 0.0040(17)
C2 0.062(2) 0.077(2) 0.076(2) 0.026(2) 0.0320(18) 0.0073(18)
C3 0.0524(19) 0.074(2) 0.0588(19) 0.0263(17) 0.0224(15) 0.0050(16)
C4 0.0513(18) 0.071(2) 0.0602(19) 0.0310(17) 0.0200(15) 0.0050(15)
C5 0.0506(18) 0.073(2) 0.0546(18) 0.0292(16) 0.0171(14) 0.0030(15)
C6 0.0529(19) 0.076(2) 0.0607(19) 0.0349(18) 0.0215(15) 0.0074(16)
C7 0.061(2) 0.079(3) 0.067(2) 0.035(2) 0.0265(17) 0.0166(18)
C8 0.0514(19) 0.085(2) 0.068(2) 0.0446(19) 0.0245(16) 0.0097(17)
C9 0.0518(19) 0.077(2) 0.062(2) 0.0351(18) 0.0237(15) 0.0089(16)
C10 0.0544(19) 0.075(2) 0.061(2) 0.0338(18) 0.0207(15) 0.0040(16)
C11 0.067(2) 0.077(2) 0.078(2) 0.034(2) 0.0297(19) 0.0027(19)
C12 0.060(2) 0.068(2) 0.076(2) 0.0266(19) 0.0249(18) 0.0122(17)
C13 0.103(5) 0.264(11) 0.095(4) 0.104(6) 0.041(4) 0.076(6)
C14 0.222(11) 0.309(14) 0.176(8) 0.177(10) 0.120(8) 0.091(10)
C15 0.194(10) 0.272(14) 0.087(5) 0.049(7) -0.025(6) 0.017(9)
C16 0.079(3) 0.082(3) 0.096(3) 0.048(2) 0.036(2) 0.022(2)
C17 0.155(7) 0.088(5) 0.373(17) 0.112(8) 0.125(9) 0.032(5)
C18 0.55(3) 0.203(14) 0.54(3) 0.28(2) 0.31(3) 0.099(18)
C19 0.65(5) 0.090(8) 0.57(5) -0.039(16) 0.37(4) -0.070(17)
C20 0.056(2) 0.065(2) 0.062(2) 0.0248(17) 0.0221(16) 0.0024(16)
C21 0.0544(19) 0.065(2) 0.067(2) 0.0246(17) 0.0259(16) 0.0003(15)
C22 0.0563(19) 0.067(2) 0.061(2) 0.0252(17) 0.0247(16) 0.0053(15)
C23 0.073(3) 0.076(3) 0.093(3) 0.036(2) 0.041(2) 0.007(2)
C24 0.077(3) 0.095(3) 0.110(4) 0.050(3) 0.041(3) 0.001(2)
C25 0.059(2) 0.116(4) 0.072(2) 0.048(3) 0.0342(19) 0.021(2)
C26 0.083(3) 0.104(4) 0.080(3) 0.030(3) 0.041(2) 0.041(3)
C27 0.080(3) 0.067(2) 0.088(3) 0.030(2) 0.041(2) 0.0157(19)
C28 0.060(2) 0.066(2) 0.0602(19) 0.0290(16) 0.0258(15) 0.0065(16)
C29 0.062(2) 0.085(3) 0.079(2) 0.039(2) 0.0295(19) 0.0127(19)
C30 0.092(3) 0.081(3) 0.094(3) 0.046(2) 0.046(3) 0.028(2)
C31 0.091(3) 0.061(2) 0.091(3) 0.026(2) 0.044(2) 0.003(2)
C32 0.068(2) 0.070(2) 0.089(3) 0.026(2) 0.019(2) 0.0018(19)
C33 0.062(2) 0.071(2) 0.080(2) 0.035(2) 0.0257(18) 0.0048(17)
C34 0.073(3) 0.117(4) 0.093(3) 0.052(3) 0.047(2) 0.029(3)
F1 0.0184(7) 0.1373(18) 0.0524(10) 0.0481(11) 0.0282(7) 0.0131(8)
F2 0.0737(13) 0.0158(7) 0.0838(13) 0.0117(7) 0.0250(10) -0.0119(7)
N1 0.0609(19) 0.094(2) 0.078(2) 0.0443(19) 0.0368(16) 0.0196(16)
O1 0.085(2) 0.138(3) 0.091(2) 0.039(2) 0.0327(18) 0.041(2)
O2 0.094(2) 0.210(5) 0.087(2) 0.084(3) 0.045(2) 0.068(3)
O3 0.109(3) 0.118(3) 0.155(4) 0.065(3) 0.048(3) 0.050(3)
O4 0.102(3) 0.069(2) 0.213(5) 0.064(3) 0.066(3) 0.0102(18)
O5 0.0641(17) 0.105(2) 0.103(2) 0.0608(19) 0.0417(15) 0.0120(15)
O6 0.090(2) 0.087(2) 0.096(2) 0.0270(18) 0.0498(18) 0.0125(17)

loop_
_atom_type_symbol
_atom_type_description
_atom_type_scat_dispersion_real
_atom_type_scat_dispersion_imag
_atom_type_scat_source
C C 0.0033 0.0016 'International Tables Vol C Tables 4.2.6.8 and 6.1.1.4'
H H 0.0000 0.0000 'International Tables Vol C Tables 4.2.6.8 and 6.1.1.4'
N N 0.0061 0.0033 'International Tables Vol C Tables 4.2.6.8 and 6.1.1.4'
O O 0.0106 0.0060 'International Tables Vol C Tables 4.2.6.8 and 6.1.1.4'
F F 0.0171 0.0103 'International Tables Vol C Tables 4.2.6.8 and 6.1.1.4'

loop_
_geom_angle_atom_site_label_1
_geom_angle_atom_site_label_2
_geom_angle_atom_site_label_3
_geom_angle
C16 C1 C12 108.5(3)
C16 C1 C2 111.7(4)
C12 C1 C2 110.9(3)
C16 C1 C11 112.0(3)
C12 C1 C11 109.9(3)
C2 C1 C11 103.9(3)
C3 C2 C1 104.1(3)
C3 C2 H2A 110.9
C1 C2 H2A 110.9
C3 C2 H2B 110.9
C1 C2 H2B 110.9
H2A C2 H2B 108.9
C10 C3 C4 122.1(4)
C10 C3 C2 110.0(3)
C4 C3 C2 127.9(3)
C3 C4 C5 120.2(3)
C3 C4 C20 118.0(3)
C5 C4 C20 121.8(3)
C6 C5 C4 117.0(3)
C6 C5 C28 121.9(3)
C4 C5 C28 121.0(3)
C5 C6 C9 122.0(4)
C5 C6 C7 130.4(4)
C9 C6 C7 107.6(3)
O6 C7 N1 123.0(4)
O6 C7 C6 130.2(4)
N1 C7 C6 106.7(4)
O5 C8 N1 125.1(4)
O5 C8 C9 129.3(4)
N1 C8 C9 105.6(3)
C10 C9 C6 121.8(3)
C10 C9 C8 129.8(3)
C6 C9 C8 108.3(3)
C9 C10 C3 116.8(3)
C9 C10 C11 131.5(3)
C3 C10 C11 111.6(3)
C10 C11 C1 103.1(3)
C10 C11 H11A 111.2
C1 C11 H11A 111.2
C10 C11 H11B 111.1
C1 C11 H11B 111.2
H11A C11 H11B 109.1
O1 C12 O2 123.1(4)
O1 C12 C1 125.7(4)
O2 C12 C1 111.1(3)
C14 C13 C15 117.2(9)
C14 C13 O2 107.2(7)
C15 C13 O2 106.4(8)
C14 C13 H13 108.7
C15 C13 H13 108.5
O2 C13 H13 108.5
C13 C14 H14A 109.4
C13 C14 H14B 109.4
H14A C14 H14B 109.5
C13 C14 H14C 109.6
H14A C14 H14C 109.5
H14B C14 H14C 109.5
C13 C15 H15A 109.5
C13 C15 H15B 109.4
H15A C15 H15B 109.5
C13 C15 H15C 109.5
H15A C15 H15C 109.5
H15B C15 H15C 109.5
O3 C16 O4 123.0(5)
O3 C16 C1 125.6(5)
O4 C16 C1 111.4(4)
C18 C17 O4 111.4(11)
C18 C17 C19 109.4(14)
O4 C17 C19 103.0(12)
C18 C17 H17 111.0
O4 C17 H17 111.0
C19 C17 H17 110.7
C17 C18 H18A 109.5
C17 C18 H18B 109.4
H18A C18 H18B 109.5
C17 C18 H18C 109.5
H18A C18 H18C 109.5
H18B C18 H18C 109.5
C17 C19 H19A 118.9
C17 C19 H19B 118.3
H19A C19 H19B 98.9
C17 C19 H19C 118.5
H19A C19 H19C 99.0
H19B C19 H19C 99.2
C21 C20 C4 177.2(4)
C20 C21 C22 178.4(4)
C23 C22 C27 117.7(4)
C23 C22 C21 121.5(4)
C27 C22 C21 120.9(4)
C22 C23 C24 121.5(4)
C22 C23 H23 119.2
C24 C23 H23 119.3
C25 C24 C23 119.7(5)
C25 C24 H24 120.2
C23 C24 H24 120.2
C24 C25 C26 121.0(4)
C24 C25 F1 119.8(4)
C26 C25 F1 119.1(4)
C27 C26 C25 119.4(4)
C27 C26 H26 120.3
C25 C26 H26 120.3
C26 C27 C22 120.6(4)
C26 C27 H27 119.7
C22 C27 H27 119.7
C33 C28 C29 118.4(4)
C33 C28 C5 120.2(3)
C29 C28 C5 121.3(3)
C30 C29 C28 121.3(4)
C30 C29 H29 119.4
C28 C29 H29 119.4
C29 C30 C31 119.0(4)
C29 C30 H30 120.5
C31 C30 H30 120.5
C32 C31 C30 121.9(4)
C32 C31 F2 119.0(4)
C30 C31 F2 119.0(4)
C31 C32 C33 118.3(4)
C31 C32 H32 120.8
C33 C32 H32 120.8
C28 C33 C32 121.0(4)
C28 C33 H33 119.5
C32 C33 H33 119.5
N1 C34 H34A 109.4
N1 C34 H34B 109.5
H34A C34 H34B 109.5
N1 C34 H34C 109.5
H34A C34 H34C 109.5
H34B C34 H34C 109.5
C7 N1 C8 111.7(3)
C7 N1 C34 125.4(4)
C8 N1 C34 122.9(4)
C12 O2 C13 119.8(4)
C16 O4 C17 120.2(5)

loop_
_geom_bond_atom_site_label_1
_geom_bond_atom_site_label_2
_geom_bond_distance
C1 C16 1.498(6)
C1 C12 1.511(6)
C1 C2 1.538(5)
C1 C11 1.579(6)
C2 C3 1.495(6)
C2 H2A 0.9700
C2 H2B 0.9700
C3 C10 1.400(5)
C3 C4 1.407(5)
C4 C5 1.412(5)
C4 C20 1.430(5)
C5 C6 1.393(5)
C5 C28 1.496(5)
C6 C9 1.394(5)
C6 C7 1.476(6)
C7 O6 1.218(5)
C7 N1 1.389(5)
C8 O5 1.196(5)
C8 N1 1.398(6)
C8 C9 1.484(5)
C9 C10 1.385(6)
C10 C11 1.472(6)
C11 H11A 0.9700
C11 H11B 0.9700
C12 O1 1.195(5)
C12 O2 1.302(5)
C13 C14 1.436(13)
C13 C15 1.464(14)
C13 O2 1.474(7)
C13 H13 0.9800
C14 H14A 0.9600
C14 H14B 0.9600
C14 H14C 0.9600
C15 H15A 0.9600
C15 H15B 0.9600
C15 H15C 0.9600
C16 O3 1.194(6)
C16 O4 1.303(6)
C17 C18 1.400(18)
C17 O4 1.450(8)
C17 C19 1.53(3)
C17 H17 0.9800
C18 H18A 0.9600
C18 H18B 0.9600
C18 H18C 0.9600
C19 H19A 1.0552
C19 H19B 1.0512
C19 H19C 1.0522
C20 C21 1.195(5)
C21 C22 1.432(5)
C22 C23 1.372(5)
C22 C27 1.394(6)
C23 C24 1.384(6)
C23 H23 0.9300
C24 C25 1.336(7)
C24 H24 0.9300
C25 C26 1.378(7)
C25 F1 1.728(4)
C26 C27 1.376(7)
C26 H26 0.9300
C27 H27 0.9300
C28 C33 1.384(5)
C28 C29 1.392(6)
C29 C30 1.362(6)
C29 H29 0.9300
C30 C31 1.377(7)
C30 H30 0.9300
C31 C32 1.370(7)
C31 F2 1.743(4)
C32 C33 1.390(6)
C32 H32 0.9300
C33 H33 0.9300
C34 N1 1.453(6)
C34 H34A 0.9600
C34 H34B 0.9600
C34 H34C 0.9600
